data_2011700
loop_
_publ_author_name
'Parvez, Masood'
'Yadav, Veejendra K.'
'Senthil, Govindaraji'

_publ_section_title
;
 Johnson orthoester Claisen rearrangement products of some
 (1-oxa-4-thiaspiro[4.5]dec-6-en-6-yl)alkanols
;
_journal_issue 1
_journal_name_full 'Acta Crystallographica Section C'
_journal_page_first 79
_journal_page_last 81
_journal_paper_doi 10.1107/S0108270100013603
_journal_volume 57
_journal_year 2001
_chemical_formula_moiety 'C19 H23 Br O3 S'
_chemical_formula_sum 'C19 H23 Br O3 S'
_chemical_formula_weight 411.34
_chemical_name_common
;
1-Oxa-4-thiaspiro[4.5]decane
;
_chemical_name_systematic
;
2-(6-ethylidene-1-oxa-4-thiaspiro[4.5]decan-7-yl)ethyl 4-bromobenzoate
;
_space_group_IT_number 14
_symmetry_cell_setting monoclinic
_symmetry_space_group_name_Hall '-P 2yn'
_symmetry_space_group_name_H-M 'P 1 21/n 1'
_audit_creation_method SHELXL97
_cell_angle_alpha 90.00
_cell_angle_beta 94.09(2)
_cell_angle_gamma 90.00
_cell_formula_units_Z 4
_cell_length_a 7.243(2)
_cell_length_b 11.5410(10)
_cell_length_c 22.180(5)
_cell_measurement_reflns_used 25
_cell_measurement_temperature 293(2)
_cell_measurement_theta_max 30
_cell_measurement_theta_min 20
_cell_volume 1849.3(7)
_computing_cell_refinement 'CAD-4 Software'
_computing_data_collection 'CAD-4 Software (Enraf-Nonius, 1989)'
_computing_data_reduction 'TEXSAN (Molecular Structure Corporation, 1994)'
_computing_molecular_graphics TEXSAN
_computing_publication_material SHELXL97
_computing_structure_refinement 'SHELXL97 (Sheldrick, 1997)'
_computing_structure_solution 'SAPI91 (Fan, 1991)'
_diffrn_ambient_temperature 293(2)
_diffrn_measurement_device_type 'Enraf-Nonius CAD4'
_diffrn_measurement_method \w/2\q
_diffrn_radiation_monochromator graphite
_diffrn_radiation_source 'fine-focus sealed tube'
_diffrn_radiation_type CuK\a
_diffrn_radiation_wavelength 1.54178
_diffrn_reflns_av_R_equivalents .03
_diffrn_reflns_av_sigmaI/netI .05
_diffrn_reflns_limit_h_max 8
_diffrn_reflns_limit_h_min 0
_diffrn_reflns_limit_k_max 13
_diffrn_reflns_limit_k_min 0
_diffrn_reflns_limit_l_max 26
_diffrn_reflns_limit_l_min -26
_diffrn_reflns_number 3651
_diffrn_reflns_theta_max 68
_diffrn_reflns_theta_min 5
_diffrn_standards_decay_% <0.1
_diffrn_standards_interval_count 200
_diffrn_standards_number 3
_exptl_absorpt_coefficient_mu 4.20
_exptl_absorpt_correction_T_max .68
_exptl_absorpt_correction_T_min .37
_exptl_absorpt_correction_type empirical
_exptl_absorpt_process_details
;
via \y-scan (3 reflections; North et al., 1968)
;
_exptl_crystal_colour colourless
_exptl_crystal_density_diffrn 1.477
_exptl_crystal_density_meas ?
_exptl_crystal_density_method 'not measured'
_exptl_crystal_description needle
_exptl_crystal_F_000 848
_exptl_crystal_size_max .30
_exptl_crystal_size_mid .16
_exptl_crystal_size_min .10
_refine_diff_density_max .43
_refine_diff_density_min -.83
_refine_ls_extinction_method none
_refine_ls_goodness_of_fit_ref 1.04
_refine_ls_hydrogen_treatment constr
_refine_ls_matrix_type full
_refine_ls_number_parameters 217
_refine_ls_number_reflns 3372
_refine_ls_number_restraints 0
_refine_ls_restrained_S_all 1.04
_refine_ls_R_factor_all .091
_refine_ls_R_factor_gt .054
_refine_ls_shift/su_max <0.01
_refine_ls_shift/su_mean .00
_refine_ls_structure_factor_coef Fsqd
_refine_ls_weighting_details 'calc w = 1/[\s^2^(Fo^2^)+(0.0736P)^2^+2.357P] where P=(Fo^2^+2Fc^2^)/3'
_refine_ls_weighting_scheme calc
_refine_ls_wR_factor_ref .164
_reflns_number_gt 2207
_reflns_number_total 3372
_reflns_threshold_expression I>2\s(I)
_cod_data_source_file da1149.cif
_cod_data_source_block VI
_cod_depositor_comments
;
The following automatic conversions were performed:

'_exptl_crystal_density_meas' value 'not measured' was changed to '?'
- the value is perceived as not measured.

Automatic conversion script
Id: cif_fix_values 3008 2015-01-20 13:52:24Z robertas 
;
_cod_original_sg_symbol_H-M 'P 21/n'
_cod_database_code 2011700
_cod_database_fobs_code 2011700

loop_
_symmetry_equiv_pos_as_xyz
'x, y, z'
'-x+1/2, y+1/2, -z+1/2'
'-x, -y, -z'
'x-1/2, -y-1/2, z-1/2'

loop_
_atom_site_label
_atom_site_fract_x
_atom_site_fract_y
_atom_site_fract_z
_atom_site_U_iso_or_equiv
_atom_site_adp_type
_atom_site_calc_flag
_atom_site_refinement_flags
_atom_site_occupancy
_atom_site_disorder_assembly
_atom_site_disorder_group
_atom_site_type_symbol
Br1 1.21939(9) -.37684(6) -.32880(3) .0713(3) Uani d . 1 . . Br
S1 -.2539(2) -.36685(12) -.04414(6) .0555(4) Uani d . 1 . . S
O1 -.1207(5) -.2545(3) .05246(16) .0561(10) Uani d . 1 . . O
O2 .4492(5) -.3296(3) -.17692(14) .0468(9) Uani d . 1 . . O
O3 .4897(6) -.5198(3) -.16423(19) .0669(11) Uani d . 1 . . O
C1 -.2675(10) -.4330(6) .0288(3) .0734(19) Uani d . 1 . . C
H1A -.3885 -.4208 .0439 .088 Uiso calc R 1 . . H
H1B -.2439 -.5156 .0269 .088 Uiso calc R 1 . . H
C2 -.1219(11) -.3739(6) .0675(3) .0740(19) Uani d . 1 . . C
H2A -.1458 -.3833 .1097 .089 Uiso calc R 1 . . H
H2B -.0023 -.4079 .0613 .089 Uiso calc R 1 . . H
C3 -.1267(7) -.2373(4) -.0112(2) .0428(11) Uani d . 1 . . C
C4 .0595(6) -.2278(4) -.0373(2) .0383(11) Uani d . 1 . . C
C5 .0341(7) -.2095(4) -.1055(2) .0425(11) Uani d . 1 . . C
H5 -.0458 -.2723 -.1217 .051 Uiso calc R 1 . . H
C6 -.0726(7) -.0961(5) -.1178(3) .0529(13) Uani d . 1 . . C
H6A -.0007 -.0319 -.1004 .063 Uiso calc R 1 . . H
H6B -.0903 -.0836 -.1611 .063 Uiso calc R 1 . . H
C7 -.2558(7) -.0993(5) -.0916(3) .0585(15) Uani d . 1 . . C
H7A -.3328 -.1577 -.1123 .070 Uiso calc R 1 . . H
H7B -.3165 -.0249 -.0979 .070 Uiso calc R 1 . . H
C8 -.2376(7) -.1266(5) -.0239(3) .0533(13) Uani d . 1 . . C
H8A -.1766 -.0625 -.0023 .064 Uiso calc R 1 . . H
H8B -.3599 -.1354 -.0093 .064 Uiso calc R 1 . . H
C9 .2215(7) -.2251(5) -.0066(2) .0486(12) Uani d . 1 . . C
H9 .3210 -.2182 -.0306 .058 Uiso calc R 1 . . H
C10 .2766(9) -.2311(6) .0602(2) .0687(18) Uani d . 1 . . C
H10A .4088 -.2256 .0666 .103 Uiso calc R 1 . . H
H10B .2358 -.3034 .0760 .103 Uiso calc R 1 . . H
H10C .2202 -.1682 .0804 .103 Uiso calc R 1 . . H
C11 .2104(7) -.2135(5) -.1396(2) .0460(12) Uani d . 1 . . C
H11A .1821 -.1871 -.1807 .055 Uiso calc R 1 . . H
H11B .3012 -.1610 -.1204 .055 Uiso calc R 1 . . H
C12 .2925(7) -.3342(5) -.1409(2) .0497(13) Uani d . 1 . . C
H12A .3307 -.3595 -.1002 .060 Uiso calc R 1 . . H
H12B .2014 -.3885 -.1583 .060 Uiso calc R 1 . . H
C13 .5375(7) -.4287(5) -.1841(2) .0467(12) Uani d . 1 . . C
C14 .7036(7) -.4138(4) -.2188(2) .0421(11) Uani d . 1 . . C
C15 .8280(8) -.5035(5) -.2202(2) .0549(14) Uani d . 1 . . C
H15 .8072 -.5710 -.1988 .066 Uiso calc R 1 . . H
C16 .9834(8) -.4955(5) -.2526(3) .0600(15) Uani d . 1 . . C
H16 1.0662 -.5569 -.2541 .072 Uiso calc R 1 . . H
C17 1.0120(8) -.3923(5) -.2832(2) .0500(13) Uani d . 1 . . C
C18 .8921(8) -.3003(5) -.2806(2) .0565(14) Uani d . 1 . . C
H18 .9149 -.2311 -.3003 .068 Uiso calc R 1 . . H
C19 .7390(7) -.3127(5) -.2487(2) .0531(14) Uani d . 1 . . C
H19 .6565 -.2512 -.2472 .064 Uiso calc R 1 . . H

loop_
_atom_site_aniso_label
_atom_site_aniso_U_11
_atom_site_aniso_U_22
_atom_site_aniso_U_33
_atom_site_aniso_U_12
_atom_site_aniso_U_13
_atom_site_aniso_U_23
Br1 .0631(4) .0805(5) .0740(5) .0032(4) .0311(3) -.0040(4)
S1 .0572(8) .0511(8) .0589(8) -.0150(7) .0081(6) .0042(7)
O1 .066(2) .062(2) .044(2) .001(2) .0207(18) -.0003(17)
O2 .054(2) .046(2) .0434(18) -.0013(17) .0222(16) .0017(15)
O3 .081(3) .043(2) .082(3) -.009(2) .035(2) -.002(2)
C1 .092(5) .061(4) .071(4) -.008(4) .027(4) .015(3)
C2 .100(5) .073(4) .051(3) .011(4) .014(3) .017(3)
C3 .043(3) .048(3) .038(3) -.003(2) .009(2) -.002(2)
C4 .040(3) .038(3) .037(2) .000(2) .006(2) .001(2)
C5 .040(3) .048(3) .039(3) -.008(2) .002(2) .003(2)
C6 .053(3) .052(3) .054(3) .000(3) .004(3) .013(3)
C7 .045(3) .052(3) .077(4) .005(3) .002(3) .014(3)
C8 .047(3) .048(3) .067(3) .003(3) .013(3) .000(3)
C9 .046(3) .056(3) .043(3) -.005(2) .000(2) -.005(2)
C10 .063(4) .094(5) .047(3) .004(4) -.009(3) -.005(3)
C11 .048(3) .051(3) .040(3) -.002(2) .011(2) .004(2)
C12 .051(3) .056(3) .044(3) -.010(3) .018(2) -.001(2)
C13 .058(3) .043(3) .041(3) -.009(2) .011(2) -.003(2)
C14 .050(3) .042(3) .035(2) -.001(2) .008(2) -.007(2)
C15 .067(4) .038(3) .061(3) -.001(3) .016(3) -.003(3)
C16 .062(4) .050(3) .070(4) .007(3) .018(3) -.009(3)
C17 .062(3) .053(3) .035(3) .003(3) .005(2) -.008(2)
C18 .072(4) .050(3) .050(3) .011(3) .017(3) .013(3)
C19 .055(3) .055(3) .053(3) .014(3) .026(3) .010(3)

loop_
_atom_type_symbol
_atom_type_description
_atom_type_scat_dispersion_real
_atom_type_scat_dispersion_imag
_atom_type_scat_source
C C .0181 .0091 'International Tables Vol C Tables 4.2.6.8 and 6.1.1.4'
H H .0000 .0000 'International Tables Vol C Tables 4.2.6.8 and 6.1.1.4'
Br Br -.6763 1.2805 'International Tables Vol C Tables 4.2.6.8 and 6.1.1.4'
S S .3331 .5567 'International Tables Vol C Tables 4.2.6.8 and 6.1.1.4'
O O .0492 .0322 'International Tables Vol C Tables 4.2.6.8 and 6.1.1.4'

loop_
_geom_angle_atom_site_label_1
_geom_angle_atom_site_label_2
_geom_angle_atom_site_label_3
_geom_angle
_geom_angle_publ_flag
C1 S1 C3 92.6(3) y
C2 O1 C3 111.6(4) y
C13 O2 C12 116.3(4) y
C2 C1 S1 104.1(4) n
C2 C1 H1A 110.9 n
S1 C1 H1A 110.9 n
C2 C1 H1B 110.9 n
S1 C1 H1B 110.9 n
H1A C1 H1B 109.0 n
O1 C2 C1 109.2(5) n
O1 C2 H2A 109.8 n
C1 C2 H2A 109.8 n
O1 C2 H2B 109.8 n
C1 C2 H2B 109.8 n
H2A C2 H2B 108.3 n
O1 C3 C4 115.2(4) n
O1 C3 C8 106.2(4) n
C4 C3 C8 110.0(4) n
O1 C3 S1 104.8(3) n
C4 C3 S1 109.6(3) n
C8 C3 S1 111.0(4) n
C9 C4 C3 126.3(4) n
C9 C4 C5 123.4(4) n
C3 C4 C5 110.1(4) n
C4 C5 C11 116.1(4) n
C4 C5 C6 108.5(4) n
C11 C5 C6 111.4(4) n
C4 C5 H5 106.7 n
C11 C5 H5 106.7 n
C6 C5 H5 106.7 n
C7 C6 C5 111.2(4) n
C7 C6 H6A 109.4 n
C5 C6 H6A 109.4 n
C7 C6 H6B 109.4 n
C5 C6 H6B 109.4 n
H6A C6 H6B 108.0 n
C6 C7 C8 111.8(5) n
C6 C7 H7A 109.3 n
C8 C7 H7A 109.3 n
C6 C7 H7B 109.3 n
C8 C7 H7B 109.3 n
H7A C7 H7B 107.9 n
C3 C8 C7 111.2(4) n
C3 C8 H8A 109.4 n
C7 C8 H8A 109.4 n
C3 C8 H8B 109.4 n
C7 C8 H8B 109.4 n
H8A C8 H8B 108.0 n
C4 C9 C10 132.2(5) n
C4 C9 H9 113.9 n
C10 C9 H9 113.9 n
C9 C10 H10A 109.5 n
C9 C10 H10B 109.5 n
H10A C10 H10B 109.5 n
C9 C10 H10C 109.5 n
H10A C10 H10C 109.5 n
H10B C10 H10C 109.5 n
C12 C11 C5 112.3(4) n
C12 C11 H11A 109.1 n
C5 C11 H11A 109.1 n
C12 C11 H11B 109.1 n
C5 C11 H11B 109.1 n
H11A C11 H11B 107.9 n
O2 C12 C11 107.7(4) n
O2 C12 H12A 110.2 n
C11 C12 H12A 110.2 n
O2 C12 H12B 110.2 n
C11 C12 H12B 110.2 n
H12A C12 H12B 108.5 n
O3 C13 O2 123.9(5) n
O3 C13 C14 123.9(5) n
O2 C13 C14 112.3(4) n
C15 C14 C19 118.9(5) n
C15 C14 C13 118.8(5) n
C19 C14 C13 122.3(5) n
C14 C15 C16 121.4(5) n
C14 C15 H15 119.3 n
C16 C15 H15 119.3 n
C15 C16 C17 117.7(5) n
C15 C16 H16 121.1 n
C17 C16 H16 121.1 n
C18 C17 C16 121.6(5) n
C18 C17 Br1 118.7(4) n
C16 C17 Br1 119.7(4) n
C19 C18 C17 118.7(5) n
C19 C18 H18 120.7 n
C17 C18 H18 120.7 n
C18 C19 C14 121.7(5) n
C18 C19 H19 119.2 n
C14 C19 H19 119.2 n

loop_
_geom_bond_atom_site_label_1
_geom_bond_atom_site_label_2
_geom_bond_site_symmetry_2
_geom_bond_distance
_geom_bond_publ_flag
Br1 C17 . 1.878(5) y
S1 C1 . 1.798(6) y
S1 C3 . 1.876(5) y
O1 C2 . 1.418(7) y
O1 C3 . 1.423(6) y
O2 C13 . 1.325(6) y
O2 C12 . 1.434(5) y
O3 C13 . 1.201(6) y
C1 C2 . 1.478(9) n
C1 H1A . .9700 n
C1 H1B . .9700 n
C2 H2A . .9700 n
C2 H2B . .9700 n
C3 C4 . 1.509(6) n
C3 C8 . 1.525(7) n
C4 C9 . 1.314(7) n
C4 C5 . 1.525(6) n
C5 C11 . 1.530(6) n
C5 C6 . 1.534(7) n
C5 H5 . .9800 n
C6 C7 . 1.487(7) n
C6 H6A . .9700 n
C6 H6B . .9700 n
C7 C8 . 1.531(8) n
C7 H7A . .9700 n
C7 H7B . .9700 n
C8 H8A . .9700 n
C8 H8B . .9700 n
C9 C10 . 1.507(7) n
C9 H9 . .9300 n
C10 H10A . .9600 n
C10 H10B . .9600 n
C10 H10C . .9600 n
C11 C12 . 1.516(7) n
C11 H11A . .9700 n
C11 H11B . .9700 n
C12 H12A . .9700 n
C12 H12B . .9700 n
C13 C14 . 1.484(7) n
C14 C15 . 1.374(7) n
C14 C19 . 1.376(7) n
C15 C16 . 1.382(7) n
C15 H15 . .9300 n
C16 C17 . 1.393(8) n
C16 H16 . .9300 n
C17 C18 . 1.375(7) n
C18 C19 . 1.365(7) n
C18 H18 . .9300 n
C19 H19 . .9300 n

loop_
_geom_torsion_atom_site_label_1
_geom_torsion_atom_site_label_2
_geom_torsion_atom_site_label_3
_geom_torsion_atom_site_label_4
_geom_torsion
_geom_torsion_publ_flag
C3 S1 C1 C2 -19.3(5) n
C3 O1 C2 C1 -46.7(7) n
S1 C1 C2 O1 39.6(6) n
C2 O1 C3 C4 -91.7(6) n
C2 O1 C3 C8 146.4(5) n
C2 O1 C3 S1 28.8(5) n
C1 S1 C3 O1 -4.2(4) n
C1 S1 C3 C4 119.9(4) n
C1 S1 C3 C8 -118.4(4) n
O1 C3 C4 C9 -5.5(7) n
C8 C3 C4 C9 114.4(6) n
S1 C3 C4 C9 -123.4(5) n
O1 C3 C4 C5 -179.9(4) n
C8 C3 C4 C5 -60.0(5) n
S1 C3 C4 C5 62.2(4) n
C9 C4 C5 C11 12.9(7) n
C3 C4 C5 C11 -172.6(4) n
C9 C4 C5 C6 -113.6(5) n
C3 C4 C5 C6 61.0(5) n
C4 C5 C6 C7 -58.7(6) n
C11 C5 C6 C7 172.2(5) n
C5 C6 C7 C8 55.4(6) n
O1 C3 C8 C7 -179.3(4) n
C4 C3 C8 C7 55.4(6) n
S1 C3 C8 C7 -66.0(5) n
C6 C7 C8 C3 -53.6(6) n
C3 C4 C9 C10 .6(10) n
C5 C4 C9 C10 174.3(6) n
C4 C5 C11 C12 69.2(6) n
C6 C5 C11 C12 -165.9(5) n
C13 O2 C12 C11 -178.9(4) n
C5 C11 C12 O2 176.4(4) n
C12 O2 C13 O3 2.8(7) n
C12 O2 C13 C14 -176.6(4) n
O3 C13 C14 C15 -11.5(8) n
O2 C13 C14 C15 167.9(5) n
O3 C13 C14 C19 169.8(6) n
O2 C13 C14 C19 -10.8(7) n
C19 C14 C15 C16 -2.3(8) n
C13 C14 C15 C16 178.8(5) n
C14 C15 C16 C17 1.2(8) n
C15 C16 C17 C18 1.0(9) n
C15 C16 C17 Br1 -179.3(4) n
C16 C17 C18 C19 -2.0(9) n
Br1 C17 C18 C19 178.4(4) n
C17 C18 C19 C14 .7(9) n
C15 C14 C19 C18 1.4(8) n
C13 C14 C19 C18 -179.9(5) n
